data_2232878
loop_
_publ_author_name
'Smith, Graham'
'Wermuth, Urs D.'
'Williams, Michael L.'

_publ_section_title
;
 <i>catena</i>-Poly[[diaqualithium]-\m-[<i>rac-cis</i>-(2-carboxycyclohexane-1-carboxylato-\k^2^<i>O</i>^1^:<i>O</i>^2^]]
;
_journal_coeditor_code NG5258
_journal_issue 12
_journal_name_full 'Acta Crystallographica Section E'
_journal_page_first m1658
_journal_paper_doi 10.1107/S1600536811045077
_journal_volume 67
_journal_year 2011
_chemical_formula_iupac '[Li (C8 H11 O4) (H2 O)2]'
_chemical_formula_moiety 'C8 H15 Li O6'
_chemical_formula_sum 'C8 H15 Li O6'
_chemical_formula_weight 214.14
_chemical_name_common 'lithium hydrogen <i>cis</i>-cylohexanedicarboxylate dihydrate'
_chemical_name_systematic
;
<i>catena</i>-Poly[[diaqualithium]-\m-[<i>rac-cis</i>-(2-carboxycyclohexane-1-
carboxylato-\k^2^<i>O</i>^1^:<i>O</i>^2^]]
;
_space_group_IT_number 14
_symmetry_cell_setting monoclinic
_symmetry_space_group_name_Hall '-P 2ybc'
_symmetry_space_group_name_H-M 'P 1 21/c 1'
_atom_sites_solution_hydrogens geom
_atom_sites_solution_primary direct
_atom_sites_solution_secondary difmap
_audit_creation_method SHELXL-97
_cell_angle_alpha 90.00
_cell_angle_beta 97.533(3)
_cell_angle_gamma 90.00
_cell_formula_units_Z 4
_cell_length_a 16.2749(5)
_cell_length_b 5.4568(2)
_cell_length_c 12.0438(5)
_cell_measurement_reflns_used 2836
_cell_measurement_temperature 200(2)
_cell_measurement_theta_max 28.69
_cell_measurement_theta_min 3.22
_cell_volume 1060.37(7)
_computing_cell_refinement 'CrysAlis PRO (Oxford Diffraction, 2010)'
_computing_data_collection 'CrysAlis PRO (Oxford Diffraction, 2010)'
_computing_data_reduction 'CrysAlis PRO (Oxford Diffraction, 2010)'
_computing_molecular_graphics 'PLATON (Spek, 2009)'
_computing_publication_material 'PLATON (Spek, 2009)'
_computing_structure_refinement 'SHELXL97 (Sheldrick, 2008) within WinGX (Farrugia, 1999)'
_computing_structure_solution 'SIR92 (Altomare <i>et al.</i>, 1994)'
_diffrn_ambient_temperature 200(2)
_diffrn_detector_area_resol_mean 16.077
_diffrn_measured_fraction_theta_full 0.999
_diffrn_measured_fraction_theta_max 0.999
_diffrn_measurement_device_type 'Oxford Diffraction Gemini-S CCD-detector'
_diffrn_measurement_method '\w scans'
_diffrn_radiation_monochromator graphite
_diffrn_radiation_source 'Enhance (Mo) X-ray source'
_diffrn_radiation_type MoK\a
_diffrn_radiation_wavelength 0.71073
_diffrn_reflns_av_R_equivalents 0.0232
_diffrn_reflns_av_sigmaI/netI 0.0326
_diffrn_reflns_limit_h_max 20
_diffrn_reflns_limit_h_min -19
_diffrn_reflns_limit_k_max 6
_diffrn_reflns_limit_k_min -6
_diffrn_reflns_limit_l_max 14
_diffrn_reflns_limit_l_min -13
_diffrn_reflns_number 5758
_diffrn_reflns_theta_full 25.99
_diffrn_reflns_theta_max 25.99
_diffrn_reflns_theta_min 3.41
_diffrn_standards_number 0
_exptl_absorpt_coefficient_mu 0.113
_exptl_absorpt_correction_T_max 0.99
_exptl_absorpt_correction_T_min 0.97
_exptl_absorpt_correction_type multi-scan
_exptl_absorpt_process_details '(CrysAlis PRO; Oxford Diffraction, 2010)'
_exptl_crystal_colour colourless
_exptl_crystal_density_diffrn 1.341
_exptl_crystal_density_method 'not measured'
_exptl_crystal_description block
_exptl_crystal_F_000 456
_exptl_crystal_size_max 0.30
_exptl_crystal_size_mid 0.25
_exptl_crystal_size_min 0.20
_refine_diff_density_max 0.823
_refine_diff_density_min -0.387
_refine_ls_extinction_method none
_refine_ls_goodness_of_fit_ref 1.043
_refine_ls_hydrogen_treatment constr
_refine_ls_matrix_type full
_refine_ls_number_parameters 136
_refine_ls_number_reflns 2084
_refine_ls_number_restraints 0
_refine_ls_restrained_S_all 1.043
_refine_ls_R_factor_all 0.0625
_refine_ls_R_factor_gt 0.0453
_refine_ls_shift/su_max 0.000
_refine_ls_shift/su_mean 0.000
_refine_ls_structure_factor_coef Fsqd
_refine_ls_weighting_details 'calc w=1/[\s^2^(Fo^2^)+(0.0850P)^2^] where P=(Fo^2^+2Fc^2^)/3'
_refine_ls_weighting_scheme calc
_refine_ls_wR_factor_gt 0.1282
_refine_ls_wR_factor_ref 0.1343
_reflns_number_gt 1550
_reflns_number_total 2084
_reflns_threshold_expression I>2\s(I)
_cod_data_source_file ng5258.cif
_cod_data_source_block I
_cod_original_sg_symbol_H-M 'P 21/c'
_cod_database_code 2232878
_cod_database_fobs_code 2232878

loop_
_symmetry_equiv_pos_as_xyz
'x, y, z'
'-x, y+1/2, -z+1/2'
'-x, -y, -z'
'x, -y+1/2, z+1/2'

loop_
_atom_site_aniso_label
_atom_site_aniso_U_11
_atom_site_aniso_U_22
_atom_site_aniso_U_33
_atom_site_aniso_U_12
_atom_site_aniso_U_13
_atom_site_aniso_U_23
O1W 0.0409(9) 0.1113(15) 0.0325(9) -0.0244(10) 0.0032(7) 0.0115(9)
O2W 0.0242(8) 0.0398(9) 0.0898(14) -0.0014(7) -0.0090(7) 0.0226(9)
O11 0.0366(8) 0.0306(8) 0.0258(8) 0.0077(6) -0.0050(6) -0.0094(6)
O12 0.0245(7) 0.0301(7) 0.0325(8) 0.0082(6) -0.0034(5) -0.0086(6)
O21 0.0291(7) 0.0253(7) 0.0244(7) -0.0085(6) 0.0005(5) -0.0021(5)
O22 0.0573(10) 0.0320(8) 0.0197(8) -0.0171(7) 0.0016(6) 0.0011(6)
C1 0.0213(9) 0.0184(9) 0.0227(10) -0.0009(8) 0.0029(7) 0.0018(7)
C2 0.0199(9) 0.0170(9) 0.0214(9) 0.0011(7) -0.0018(7) -0.0017(7)
C3 0.0224(9) 0.0258(10) 0.0309(11) -0.0058(8) -0.0038(7) -0.0010(8)
C4 0.0187(9) 0.0363(11) 0.0420(13) 0.0012(9) -0.0042(8) 0.0001(9)
C5 0.0211(10) 0.0431(13) 0.0451(13) 0.0046(9) 0.0071(8) -0.0002(10)
C6 0.0239(9) 0.0295(10) 0.0268(10) 0.0048(8) 0.0061(7) -0.0006(8)
C11 0.0250(9) 0.0194(9) 0.0180(9) 0.0014(8) -0.0004(7) 0.0010(7)
C21 0.0184(8) 0.0210(9) 0.0210(9) 0.0039(7) 0.0000(7) 0.0004(7)
Li1 0.0223(15) 0.0305(17) 0.0303(17) -0.0018(14) 0.0029(12) -0.0068(13)

loop_
_atom_site_type_symbol
_atom_site_label
_atom_site_fract_x
_atom_site_fract_y
_atom_site_fract_z
_atom_site_U_iso_or_equiv
_atom_site_thermal_displace_type
_atom_site_calc_flag
_atom_site_refinement_flags
_atom_site_occupancy
O O1W 0.04966(10) 0.4570(4) 0.75941(13) 0.0617(7) Uani . . 1.000
O O2W 0.03531(8) 0.7437(3) 0.53796(16) 0.0527(6) Uani . . 1.000
O O11 0.17016(8) -0.0191(2) 0.43846(11) 0.0318(5) Uani . . 1.000
O O12 0.13158(8) 0.2623(2) 0.55259(11) 0.0297(4) Uani . . 1.000
O O21 0.19747(8) -0.2424(2) 0.69312(11) 0.0265(4) Uani . . 1.000
O O22 0.23639(9) -0.0915(2) 0.86385(11) 0.0366(5) Uani . . 1.000
C C1 0.27299(10) 0.1392(3) 0.58486(14) 0.0208(5) Uani . . 1.000
C C2 0.27190(10) 0.1422(3) 0.71265(14) 0.0198(5) Uani . . 1.000
C C3 0.36052(11) 0.1758(3) 0.77421(16) 0.0270(6) Uani . . 1.000
C C4 0.41960(11) -0.0170(4) 0.73895(17) 0.0331(6) Uani . . 1.000
C C5 0.42078(12) -0.0142(4) 0.61278(18) 0.0362(7) Uani . . 1.000
C C6 0.33353(11) -0.0509(3) 0.54969(16) 0.0265(6) Uani . . 1.000
C C11 0.18554(11) 0.1254(3) 0.52073(14) 0.0211(5) Uani . . 1.000
C C21 0.23163(10) -0.0844(3) 0.75461(14) 0.0204(5) Uani . . 1.000
Li Li1 0.10696(18) 0.5409(6) 0.6350(3) 0.0278(9) Uani . . 1.000
H H1 0.29500 0.29900 0.56620 0.0310 Uiso calc R 1.000
H H2 0.23920 0.28440 0.73030 0.0300 Uiso calc R 1.000
H H11W 0.09160 0.44600 0.82710 0.0930 Uiso . R 1.000
H H12W 0.02120 0.31460 0.75400 0.0930 Uiso . R 1.000
H H21W -0.01870 0.74220 0.50990 0.0790 Uiso . R 1.000
H H22 0.21350 -0.23120 0.88480 0.0550 Uiso . R 1.000
H H22W 0.06250 0.85130 0.50340 0.0790 Uiso . R 1.000
H H31 0.38070 0.33750 0.75810 0.0410 Uiso calc R 1.000
H H32 0.35930 0.16460 0.85440 0.0410 Uiso calc R 1.000
H H41 0.47500 0.01400 0.77660 0.0500 Uiso calc R 1.000
H H42 0.40260 -0.17780 0.76160 0.0500 Uiso calc R 1.000
H H51 0.45690 -0.14350 0.59240 0.0540 Uiso calc R 1.000
H H52 0.44290 0.14110 0.59100 0.0540 Uiso calc R 1.000
H H61 0.33560 -0.03770 0.46980 0.0400 Uiso calc R 1.000
H H62 0.31400 -0.21400 0.56480 0.0400 Uiso calc R 1.000

loop_
_atom_type_symbol
_atom_type_description
_atom_type_scat_dispersion_real
_atom_type_scat_dispersion_imag
_atom_type_scat_source
C C 0.0033 0.0016 'International Tables Vol C Tables 4.2.6.8 and 6.1.1.4'
H H 0.0000 0.0000 'International Tables Vol C Tables 4.2.6.8 and 6.1.1.4'
O O 0.0106 0.0060 'International Tables Vol C Tables 4.2.6.8 and 6.1.1.4'
Li Li -0.0003 0.0001 'International Tables Vol C Tables 4.2.6.8 and 6.1.1.4'

loop_
_geom_angle_atom_site_label_1
_geom_angle_atom_site_label_2
_geom_angle_atom_site_label_3
_geom_angle_site_symmetry_3
_geom_angle
_geom_angle_publ_flag
C11 O12 Li1 . 148.04(15) no
C21 O21 Li1 1_545 155.44(16) no
Li1 O1W H11W . 108.00 no
Li1 O1W H12W . 116.00 no
H11W O1W H12W . 107.00 no
Li1 O2W H21W . 136.00 no
Li1 O2W H22W . 112.00 no
H21W O2W H22W . 111.00 no
C21 O22 H22 . 110.00 no
C2 C1 C6 . 112.09(14) no
C2 C1 C11 . 111.90(13) no
C6 C1 C11 . 114.69(14) no
C1 C2 C3 . 110.39(14) no
C1 C2 C21 . 112.71(14) no
C3 C2 C21 . 110.74(14) no
C2 C3 C4 . 111.61(15) no
C3 C4 C5 . 111.25(17) no
C4 C5 C6 . 111.18(16) no
C1 C6 C5 . 111.27(15) no
O12 C11 C1 . 117.38(15) no
O11 C11 O12 . 122.52(16) no
O11 C11 C1 . 120.10(15) no
O21 C21 C2 . 123.74(15) no
O21 C21 O22 . 123.43(15) no
O22 C21 C2 . 112.83(14) no
C11 C1 H1 . 106.00 no
C6 C1 H1 . 106.00 no
C2 C1 H1 . 106.00 no
C3 C2 H2 . 108.00 no
C1 C2 H2 . 108.00 no
C21 C2 H2 . 108.00 no
C2 C3 H32 . 109.00 no
C2 C3 H31 . 109.00 no
C4 C3 H32 . 109.00 no
H31 C3 H32 . 108.00 no
C4 C3 H31 . 109.00 no
C3 C4 H41 . 109.00 no
C5 C4 H41 . 109.00 no
C5 C4 H42 . 109.00 no
C3 C4 H42 . 109.00 no
H41 C4 H42 . 108.00 no
C6 C5 H52 . 109.00 no
H51 C5 H52 . 108.00 no
C6 C5 H51 . 109.00 no
C4 C5 H51 . 109.00 no
C4 C5 H52 . 109.00 no
C1 C6 H61 . 109.00 no
C1 C6 H62 . 109.00 no
C5 C6 H61 . 109.00 no
H61 C6 H62 . 108.00 no
C5 C6 H62 . 109.00 no
O1W Li1 O12 . 112.12(18) no
O1W Li1 O21 1_565 106.63(18) no
O2W Li1 O21 1_565 104.03(17) no
O12 Li1 O21 1_565 118.41(16) no
O2W Li1 O12 . 107.57(19) no
O1W Li1 O2W . 107.32(16) no

loop_
_geom_bond_atom_site_label_1
_geom_bond_atom_site_label_2
_geom_bond_site_symmetry_2
_geom_bond_distance
_geom_bond_publ_flag
O1W Li1 . 1.921(4) no
O2W Li1 . 1.896(4) no
O12 Li1 . 1.887(4) no
O21 Li1 1_545 1.946(3) no
O11 C11 . 1.265(2) no
O12 C11 . 1.251(2) no
O21 C21 . 1.222(2) no
O22 C21 . 1.308(2) no
O1W H11W . 0.9900 no
O1W H12W . 0.9000 no
O2W H21W . 0.9000 no
O2W H22W . 0.8700 no
O22 H22 . 0.9000 no
C1 C2 . 1.542(2) no
C1 C11 . 1.530(2) no
C1 C6 . 1.528(2) no
C2 C3 . 1.544(2) no
C2 C21 . 1.517(2) no
C3 C4 . 1.523(3) no
C4 C5 . 1.522(3) no
C5 C6 . 1.533(3) no
C1 H1 . 0.9800 no
C2 H2 . 0.9800 no
C3 H31 . 0.9700 no
C3 H32 . 0.9700 no
C4 H41 . 0.9700 no
C4 H42 . 0.9700 no
C5 H51 . 0.9700 no
C5 H52 . 0.9700 no
C6 H61 . 0.9700 no
C6 H62 . 0.9700 no

loop_
_geom_hbond_atom_site_label_D
_geom_hbond_atom_site_label_H
_geom_hbond_atom_site_label_A
_geom_hbond_site_symmetry_A
_geom_hbond_distance_DH
_geom_hbond_distance_HA
_geom_hbond_distance_DA
_geom_hbond_angle_DHA
_geom_hbond_publ_flag
O1W H11W O11 4_555 0.99 1.77 2.739(2) 163 yes
O1W H12W O1W 2_546 0.90 2.26 3.164(3) 180 yes
O2W H21W O12 3_566 0.90 1.89 2.7913(19) 179 yes
O2W H22W O11 1_565 0.87 2.13 2.936(2) 153 yes
O2W H22W O12 1_565 0.87 2.54 3.228(2) 136 yes
O22 H22 O11 4_545 0.90 1.70 2.5958(17) 174 yes
C3 H32 O22 . 0.97 2.45 2.819(2) 102 no

loop_
_geom_torsion_atom_site_label_1
_geom_torsion_atom_site_label_2
_geom_torsion_atom_site_label_3
_geom_torsion_atom_site_label_4
_geom_torsion_site_symmetry_1
_geom_torsion_site_symmetry_3
_geom_torsion_site_symmetry_4
_geom_torsion
_geom_torsion_publ_flag
Li1 O12 C11 O11 . . . -161.8(3) no
Li1 O12 C11 C1 . . . 17.7(4) no
C11 O12 Li1 O1W . . . -115.3(3) no
C11 O12 Li1 O2W . . . 126.9(3) no
C11 O12 Li1 O21 . . 1_565 9.5(4) no
Li1 O21 C21 O22 1_545 . . 51.7(4) no
Li1 O21 C21 C2 1_545 . . -127.4(3) no
C21 O21 Li1 O1W . 1_545 1_545 -32.5(4) no
C21 O21 Li1 O2W . 1_545 1_545 80.8(4) no
C21 O21 Li1 O12 . 1_545 1_545 -159.9(3) no
C6 C1 C2 C3 . . . 53.79(18) no
C6 C1 C2 C21 . . . -70.61(18) no
C11 C1 C2 C3 . . . -175.75(13) no
C11 C1 C2 C21 . . . 59.85(18) no
C2 C1 C6 C5 . . . -54.49(19) no
C11 C1 C6 C5 . . . 176.49(15) no
C2 C1 C11 O11 . . . -135.69(16) no
C2 C1 C11 O12 . . . 44.8(2) no
C6 C1 C11 O11 . . . -6.6(2) no
C6 C1 C11 O12 . . . 173.93(15) no
C1 C2 C3 C4 . . . -54.63(19) no
C21 C2 C3 C4 . . . 70.90(19) no
C1 C2 C21 O21 . . . -5.8(2) no
C1 C2 C21 O22 . . . 174.98(14) no
C3 C2 C21 O21 . . . -130.05(17) no
C3 C2 C21 O22 . . . 50.76(19) no
C2 C3 C4 C5 . . . 56.5(2) no
C3 C4 C5 C6 . . . -56.5(2) no
C4 C5 C6 C1 . . . 55.4(2) no
